data_4074097
loop_
_publ_author_name
'Braunschweig, Holger'
'Gross, Manuela'
'Radacki, Krzysztof'

_publ_section_title
;
 Synthesis, Molecular Structure, and Reactivity of the First Strained
 [2]Silanickelocenophane
;
_journal_issue 27
_journal_name_full Organometallics
_journal_page_first 6688
_journal_paper_doi 10.1021/om701037s
_journal_volume 26
_journal_year 2007
_chemical_formula_moiety 'C14 H20 Ni Si2'
_chemical_formula_sum 'C14 H20 Ni Si2'
_chemical_formula_weight 303.19
_chemical_name_common
;
[2]ansasilanicklocenen
;
_chemical_name_systematic
; 
[2]ansatetramethylsilanicklocenen
;
_space_group_IT_number 14
_symmetry_cell_setting monoclinic
_symmetry_space_group_name_Hall '-P 2ybc'
_symmetry_space_group_name_H-M 'P 1 21/c 1'
_atom_sites_solution_hydrogens geom
_atom_sites_solution_primary direct
_atom_sites_solution_secondary difmap
_audit_creation_method SHELXL-97
_cell_angle_alpha 90.00
_cell_angle_beta 90.5000(10)
_cell_angle_gamma 90.00
_cell_formula_units_Z 8
_cell_length_a 8.1406(2)
_cell_length_b 16.7750(4)
_cell_length_c 21.4929(5)
_cell_measurement_reflns_used 7682
_cell_measurement_temperature 100(2)
_cell_measurement_theta_max 38.13
_cell_measurement_theta_min 2.25
_cell_volume 2934.93(12)
_computing_cell_refinement 'Saint+ ver. 7.12A (Bruker AXS)'
_computing_data_collection 'APEX2 ver. 1.0-27 (Bruker AXS)'
_computing_data_reduction 'Saint+ ver. 7.12A (Bruker AXS)'
_computing_molecular_graphics 'XP ver. 5.1 (Bruker AXS, 1998)'
_computing_publication_material 'SHELXL-97 (Sheldrick, 1997)'
_computing_structure_refinement 'SHELXL-97 (Sheldrick, 1997)'
_computing_structure_solution 'SHELXS-97 (Sheldrick, 1990)'
_diffrn_ambient_temperature 100(2)
_diffrn_measured_fraction_theta_full 0.998
_diffrn_measured_fraction_theta_max 0.712
_diffrn_measurement_device_type 'CCD area detector'
_diffrn_measurement_method 'phi and omega scans'
_diffrn_radiation_monochromator 'multi-layer mirror'
_diffrn_radiation_source 'rotating anode'
_diffrn_radiation_type MoK\a
_diffrn_radiation_wavelength 0.71073
_diffrn_reflns_av_R_equivalents 0.0475
_diffrn_reflns_av_sigmaI/netI 0.0360
_diffrn_reflns_limit_h_max 14
_diffrn_reflns_limit_h_min -14
_diffrn_reflns_limit_k_max 27
_diffrn_reflns_limit_k_min -27
_diffrn_reflns_limit_l_max 27
_diffrn_reflns_limit_l_min -26
_diffrn_reflns_number 69474
_diffrn_reflns_theta_full 26.00
_diffrn_reflns_theta_max 38.31
_diffrn_reflns_theta_min 1.54
_exptl_absorpt_coefficient_mu 1.462
_exptl_absorpt_correction_T_max 0.856
_exptl_absorpt_correction_T_min 0.665
_exptl_absorpt_correction_type multi-scan
_exptl_absorpt_process_details 'Sadabs 2004/1 (Brucker Nonius 2004)'
_exptl_crystal_colour green
_exptl_crystal_density_diffrn 1.372
_exptl_crystal_density_method 'not measured'
_exptl_crystal_description block
_exptl_crystal_F_000 1280
_exptl_crystal_size_max 0.29
_exptl_crystal_size_mid 0.23
_exptl_crystal_size_min 0.11
_refine_diff_density_max 0.502
_refine_diff_density_min -0.759
_refine_diff_density_rms 0.072
_refine_ls_extinction_method none
_refine_ls_goodness_of_fit_ref 1.040
_refine_ls_hydrogen_treatment constr
_refine_ls_matrix_type full
_refine_ls_number_parameters 307
_refine_ls_number_reflns 11632
_refine_ls_number_restraints 0
_refine_ls_restrained_S_all 1.040
_refine_ls_R_factor_all 0.0412
_refine_ls_R_factor_gt 0.0300
_refine_ls_shift/su_max 0.001
_refine_ls_shift/su_mean 0.000
_refine_ls_structure_factor_coef Fsqd
_refine_ls_weighting_details 'calc w=1/[\s^2^(Fo^2^)+(0.0318P)^2^+0.7380P] where P=(Fo^2^+2Fc^2^)/3'
_refine_ls_weighting_scheme calc
_refine_ls_wR_factor_gt 0.0712
_refine_ls_wR_factor_ref 0.0755
_reflns_number_gt 9483
_reflns_number_total 11632
_reflns_threshold_expression >2sigma(I)
_cod_data_source_file om701037s-file001.cif
_cod_data_source_block kr152
_cod_depositor_comments
;
The following automatic conversions were performed:

'_symmetry_cell_setting' value 'Monoclinic' changed to 'monoclinic'
according to /home/saulius/struct/CIF-dictionaries/cif_core.dic
dictionary named 'cif_core.dic' version 2.4.1 from 2010-06-29.

Automatic conversion script
Id: cif_fix_values 1715 2011-07-08 13:25:40Z adriana 
;
_cod_original_sg_symbol_H-M P2(1)/c
_cod_database_code 4074097

loop_
_symmetry_equiv_pos_as_xyz
'x, y, z'
'-x, y+1/2, -z+1/2'
'-x, -y, -z'
'x, -y-1/2, z-1/2'

loop_
_atom_site_label
_atom_site_type_symbol
_atom_site_fract_x
_atom_site_fract_y
_atom_site_fract_z
_atom_site_U_iso_or_equiv
_atom_site_adp_type
_atom_site_occupancy
_atom_site_symmetry_multiplicity
_atom_site_calc_flag
_atom_site_refinement_flags
Ni1 Ni 0.007926(17) 0.341381(8) 0.466614(7) 0.01404(4) Uani 1 1 d .
Si1 Si 0.19114(4) 0.173655(18) 0.519898(15) 0.01220(6) Uani 1 1 d .
C1 C 0.39159(14) 0.13606(8) 0.48943(7) 0.0218(3) Uani 1 1 d .
H1A H 0.4799 0.1495 0.5189 0.033 Uiso 1 1 calc R
H1B H 0.4138 0.1610 0.4491 0.033 Uiso 1 1 calc R
H1C H 0.3860 0.0781 0.4843 0.033 Uiso 1 1 calc R
Si2 Si -0.02322(4) 0.142333(18) 0.449143(15) 0.01226(6) Uani 1 1 d .
C2 C 0.15386(16) 0.13262(7) 0.59958(6) 0.0201(2) Uani 1 1 d .
H2A H 0.2454 0.1473 0.6272 0.030 Uiso 1 1 calc R
H2B H 0.1452 0.0744 0.5973 0.030 Uiso 1 1 calc R
H2C H 0.0515 0.1547 0.6159 0.030 Uiso 1 1 calc R
Ni2 Ni 0.441294(19) 0.785350(9) 0.269895(7) 0.01736(4) Uani 1 1 d .
C3 C 0.06013(15) 0.09202(8) 0.37809(6) 0.0206(2) Uani 1 1 d .
H3A H -0.0305 0.0793 0.3495 0.031 Uiso 1 1 calc R
H3B H 0.1167 0.0428 0.3903 0.031 Uiso 1 1 calc R
H3C H 0.1377 0.1277 0.3574 0.031 Uiso 1 1 calc R
Si3 Si 0.53123(4) 0.593018(19) 0.242322(16) 0.01420(6) Uani 1 1 d .
C4 C -0.18253(13) 0.07889(7) 0.48750(6) 0.0165(2) Uani 1 1 d .
H4A H -0.2700 0.0664 0.4574 0.025 Uiso 1 1 calc R
H4B H -0.2291 0.1078 0.5228 0.025 Uiso 1 1 calc R
H4C H -0.1318 0.0293 0.5023 0.025 Uiso 1 1 calc R
Si4 Si 0.34648(4) 0.603769(19) 0.325824(16) 0.01473(6) Uani 1 1 d .
C5 C 0.43427(16) 0.54623(8) 0.17194(6) 0.0225(3) Uani 1 1 d .
H5A H 0.5146 0.5439 0.1383 0.034 Uiso 1 1 calc R
H5B H 0.3396 0.5782 0.1585 0.034 Uiso 1 1 calc R
H5C H 0.3979 0.4921 0.1822 0.034 Uiso 1 1 calc R
C6 C 0.71525(14) 0.53517(8) 0.26919(7) 0.0225(3) Uani 1 1 d .
H6A H 0.7937 0.5307 0.2350 0.034 Uiso 1 1 calc R
H6B H 0.6810 0.4818 0.2822 0.034 Uiso 1 1 calc R
H6C H 0.7674 0.5628 0.3044 0.034 Uiso 1 1 calc R
C7 C 0.16017(15) 0.53958(8) 0.31453(7) 0.0255(3) Uani 1 1 d .
H7A H 0.0880 0.5452 0.3505 0.038 Uiso 1 1 calc R
H7B H 0.1939 0.4838 0.3104 0.038 Uiso 1 1 calc R
H7C H 0.1012 0.5563 0.2768 0.038 Uiso 1 1 calc R
C8 C 0.45291(17) 0.57880(8) 0.40068(6) 0.0245(3) Uani 1 1 d .
H8A H 0.3747 0.5827 0.4350 0.037 Uiso 1 1 calc R
H8B H 0.5436 0.6162 0.4078 0.037 Uiso 1 1 calc R
H8C H 0.4962 0.5244 0.3986 0.037 Uiso 1 1 calc R
C10 C 0.19790(13) 0.28511(6) 0.52414(6) 0.0141(2) Uani 1 1 d .
C11 C 0.09715(14) 0.33537(7) 0.56205(6) 0.0159(2) Uani 1 1 d .
H11A H 0.0323 0.3180 0.5960 0.019 Uiso 1 1 calc R
C12 C 0.11015(15) 0.41529(7) 0.54061(6) 0.0194(2) Uani 1 1 d .
H12A H 0.0557 0.4603 0.5576 0.023 Uiso 1 1 calc R
C13 C 0.21833(15) 0.41586(7) 0.48959(6) 0.0204(2) Uani 1 1 d .
H13A H 0.2493 0.4614 0.4661 0.024 Uiso 1 1 calc R
C14 C 0.27252(14) 0.33678(7) 0.47952(6) 0.0173(2) Uani 1 1 d .
H14A H 0.3467 0.3205 0.4481 0.021 Uiso 1 1 calc R
C20 C -0.11610(13) 0.23963(7) 0.42467(6) 0.0148(2) Uani 1 1 d .
C21 C -0.23289(14) 0.28638(7) 0.45848(6) 0.0171(2) Uani 1 1 d .
H21A H -0.2945 0.2684 0.4931 0.020 Uiso 1 1 calc R
C22 C -0.24162(15) 0.36374(7) 0.43191(6) 0.0219(3) Uani 1 1 d .
H22A H -0.3097 0.4062 0.4455 0.026 Uiso 1 1 calc R
C23 C -0.13121(16) 0.36651(8) 0.38159(6) 0.0229(3) Uani 1 1 d .
H23A H -0.1120 0.4112 0.3555 0.028 Uiso 1 1 calc R
C24 C -0.05412(15) 0.29091(7) 0.37687(6) 0.0188(2) Uani 1 1 d .
H24A H 0.0257 0.2765 0.3469 0.023 Uiso 1 1 calc R
C30 C 0.59109(13) 0.69752(7) 0.22227(6) 0.0149(2) Uani 1 1 d .
C31 C 0.69658(14) 0.74772(7) 0.25882(6) 0.0184(2) Uani 1 1 d .
H31A H 0.7652 0.7304 0.2921 0.022 Uiso 1 1 calc R
C32 C 0.68237(16) 0.82745(8) 0.23744(6) 0.0211(2) Uani 1 1 d .
H32A H 0.7395 0.8723 0.2537 0.025 Uiso 1 1 calc R
C33 C 0.56782(16) 0.82826(7) 0.18748(6) 0.0205(2) Uani 1 1 d .
H33A H 0.5343 0.8739 0.1644 0.025 Uiso 1 1 calc R
C34 C 0.51189(14) 0.74909(7) 0.17787(6) 0.0175(2) Uani 1 1 d .
H34A H 0.4345 0.7328 0.1471 0.021 Uiso 1 1 calc R
C40 C 0.28719(15) 0.71118(7) 0.32901(6) 0.0191(2) Uani 1 1 d .
C41 C 0.36735(19) 0.77140(8) 0.36541(7) 0.0261(3) Uani 1 1 d .
H41A H 0.4433 0.7621 0.3984 0.031 Uiso 1 1 calc R
C42 C 0.3144(2) 0.84745(8) 0.34393(8) 0.0360(4) Uani 1 1 d .
H42A H 0.3489 0.8975 0.3600 0.043 Uiso 1 1 calc R
C43 C 0.20146(19) 0.83553(9) 0.29448(8) 0.0348(4) Uani 1 1 d .
H43A H 0.1469 0.8761 0.2714 0.042 Uiso 1 1 calc R
C44 C 0.18419(16) 0.75267(8) 0.28544(7) 0.0252(3) Uani 1 1 d .
H44A H 0.1150 0.7282 0.2552 0.030 Uiso 1 1 calc R

loop_
_atom_site_aniso_label
_atom_site_aniso_U_11
_atom_site_aniso_U_22
_atom_site_aniso_U_33
_atom_site_aniso_U_23
_atom_site_aniso_U_13
_atom_site_aniso_U_12
Ni1 0.01583(6) 0.01382(7) 0.01241(9) 0.00165(5) -0.00261(6) -0.00152(5)
Si1 0.01057(11) 0.01431(14) 0.01171(17) -0.00095(10) -0.00065(11) 0.00056(10)
C1 0.0134(4) 0.0239(6) 0.0279(8) -0.0071(5) 0.0018(5) 0.0009(4)
Si2 0.01153(11) 0.01415(14) 0.01108(16) -0.00117(10) -0.00043(11) -0.00035(10)
C2 0.0252(5) 0.0198(6) 0.0152(6) 0.0017(4) -0.0014(5) -0.0013(4)
Ni2 0.02095(7) 0.01827(8) 0.01299(9) 0.00167(5) 0.00687(6) 0.00143(5)
C3 0.0198(5) 0.0258(6) 0.0162(7) -0.0056(4) 0.0024(5) -0.0005(4)
Si3 0.01226(12) 0.01778(15) 0.01257(17) 0.00123(11) 0.00009(12) 0.00023(10)
C4 0.0127(4) 0.0183(5) 0.0184(6) 0.0013(4) 0.0002(4) 0.0000(4)
Si4 0.01334(12) 0.01894(15) 0.01192(17) 0.00097(11) 0.00059(12) -0.00288(11)
C5 0.0240(5) 0.0261(6) 0.0174(7) -0.0025(5) -0.0011(5) -0.0027(5)
C6 0.0164(5) 0.0275(6) 0.0237(7) 0.0074(5) 0.0015(5) 0.0036(4)
C7 0.0172(5) 0.0316(7) 0.0277(8) -0.0080(5) 0.0053(5) -0.0074(5)
C8 0.0287(6) 0.0296(7) 0.0153(7) 0.0066(5) -0.0034(5) -0.0041(5)
C10 0.0136(4) 0.0160(5) 0.0129(6) -0.0006(4) -0.0019(4) -0.0013(3)
C11 0.0189(5) 0.0159(5) 0.0129(6) -0.0011(4) -0.0002(4) -0.0002(4)
C12 0.0246(5) 0.0158(5) 0.0177(7) -0.0011(4) -0.0056(5) -0.0014(4)
C13 0.0234(5) 0.0176(5) 0.0201(7) 0.0030(4) -0.0043(5) -0.0069(4)
C14 0.0164(4) 0.0205(5) 0.0148(6) 0.0002(4) -0.0007(4) -0.0046(4)
C20 0.0144(4) 0.0168(5) 0.0133(6) 0.0002(4) -0.0046(4) -0.0012(4)
C21 0.0148(4) 0.0180(5) 0.0184(7) 0.0008(4) -0.0026(4) 0.0001(4)
C22 0.0215(5) 0.0177(5) 0.0264(7) 0.0009(4) -0.0094(5) 0.0029(4)
C23 0.0281(6) 0.0202(6) 0.0202(7) 0.0066(4) -0.0101(5) -0.0025(5)
C24 0.0223(5) 0.0222(6) 0.0118(6) 0.0026(4) -0.0046(5) -0.0035(4)
C30 0.0140(4) 0.0189(5) 0.0119(6) 0.0011(4) 0.0032(4) 0.0006(4)
C31 0.0169(5) 0.0231(6) 0.0154(6) 0.0009(4) 0.0010(5) -0.0023(4)
C32 0.0236(5) 0.0213(6) 0.0187(7) 0.0004(4) 0.0064(5) -0.0042(4)
C33 0.0252(5) 0.0214(6) 0.0151(7) 0.0040(4) 0.0069(5) 0.0025(4)
C34 0.0184(5) 0.0236(6) 0.0105(6) 0.0021(4) 0.0027(4) 0.0021(4)
C40 0.0207(5) 0.0229(6) 0.0139(6) 0.0022(4) 0.0076(5) 0.0005(4)
C41 0.0386(7) 0.0256(6) 0.0143(7) -0.0035(5) 0.0125(6) -0.0073(5)
C42 0.0542(10) 0.0207(7) 0.0337(9) -0.0039(5) 0.0318(8) -0.0022(6)
C43 0.0359(7) 0.0301(7) 0.0387(10) 0.0117(6) 0.0245(7) 0.0129(6)
C44 0.0185(5) 0.0324(7) 0.0248(7) 0.0085(5) 0.0101(5) 0.0063(5)

loop_
_atom_type_symbol
_atom_type_description
_atom_type_scat_dispersion_real
_atom_type_scat_dispersion_imag
_atom_type_scat_source
C C 0.0033 0.0016 'International Tables Vol C Tables 4.2.6.8 and 6.1.1.4'
H H 0.0000 0.0000 'International Tables Vol C Tables 4.2.6.8 and 6.1.1.4'
Si Si 0.0817 0.0704 'International Tables Vol C Tables 4.2.6.8 and 6.1.1.4'
Ni Ni 0.3393 1.1124 'International Tables Vol C Tables 4.2.6.8 and 6.1.1.4'

loop_
_geom_angle_atom_site_label_1
_geom_angle_atom_site_label_2
_geom_angle_atom_site_label_3
_geom_angle
C24 Ni1 C14 108.90(5)
C24 Ni1 C21 63.79(5)
C14 Ni1 C21 152.74(4)
C24 Ni1 C11 153.85(4)
C14 Ni1 C11 63.54(5)
C21 Ni1 C11 110.50(5)
C24 Ni1 C13 127.25(5)
C14 Ni1 C13 38.03(5)
C21 Ni1 C13 166.23(5)
C11 Ni1 C13 63.63(5)
C24 Ni1 C20 38.64(5)
C14 Ni1 C20 118.79(4)
C21 Ni1 C20 38.55(4)
C11 Ni1 C20 120.34(4)
C13 Ni1 C20 155.15(5)
C24 Ni1 C12 163.71(5)
C14 Ni1 C12 63.53(5)
C21 Ni1 C12 129.78(5)
C11 Ni1 C12 38.17(4)
C13 Ni1 C12 37.90(5)
C20 Ni1 C12 157.41(5)
C24 Ni1 C23 38.12(5)
C14 Ni1 C23 128.38(5)
C21 Ni1 C23 63.47(5)
C11 Ni1 C23 165.09(5)
C13 Ni1 C23 118.78(5)
C20 Ni1 C23 64.46(4)
C12 Ni1 C23 133.96(5)
C24 Ni1 C10 119.61(4)
C14 Ni1 C10 38.38(4)
C21 Ni1 C10 119.71(4)
C11 Ni1 C10 38.44(4)
C13 Ni1 C10 64.37(4)
C20 Ni1 C10 102.66(4)
C12 Ni1 C10 64.44(4)
C23 Ni1 C10 156.41(5)
C24 Ni1 C22 63.55(5)
C14 Ni1 C22 165.00(5)
C21 Ni1 C22 37.97(4)
C11 Ni1 C22 129.12(5)
C13 Ni1 C22 134.88(5)
C20 Ni1 C22 64.37(4)
C12 Ni1 C22 119.93(5)
C23 Ni1 C22 37.70(5)
C10 Ni1 C22 156.36(5)
C10 Si1 C1 109.14(5)
C10 Si1 C2 109.10(6)
C1 Si1 C2 110.16(6)
C10 Si1 Si2 105.93(4)
C1 Si1 Si2 109.92(4)
C2 Si1 Si2 112.46(4)
C20 Si2 C4 109.84(5)
C20 Si2 C3 108.14(6)
C4 Si2 C3 111.04(6)
C20 Si2 Si1 106.32(4)
C4 Si2 Si1 110.67(4)
C3 Si2 Si1 110.69(4)
C34 Ni2 C41 157.36(5)
C34 Ni2 C42 160.35(6)
C41 Ni2 C42 38.37(6)
C34 Ni2 C30 38.78(4)
C41 Ni2 C30 122.47(5)
C42 Ni2 C30 160.50(6)
C34 Ni2 C33 38.23(5)
C41 Ni2 C33 161.31(5)
C42 Ni2 C33 131.96(5)
C30 Ni2 C33 64.54(4)
C34 Ni2 C40 122.23(5)
C41 Ni2 C40 38.52(5)
C42 Ni2 C40 64.36(5)
C30 Ni2 C40 102.43(4)
C33 Ni2 C40 159.99(5)
C34 Ni2 C31 63.69(5)
C41 Ni2 C31 110.22(5)
C42 Ni2 C31 132.61(6)
C30 Ni2 C31 38.35(4)
C33 Ni2 C31 63.29(5)
C40 Ni2 C31 116.77(5)
C34 Ni2 C44 109.41(5)
C41 Ni2 C44 63.45(6)
C42 Ni2 C44 63.08(6)
C30 Ni2 C44 116.26(5)
C33 Ni2 C44 131.70(5)
C40 Ni2 C44 38.21(5)
C31 Ni2 C44 148.64(5)
C34 Ni2 C43 125.09(6)
C41 Ni2 C43 63.66(6)
C42 Ni2 C43 37.77(7)
C30 Ni2 C43 151.28(6)
C33 Ni2 C43 119.78(5)
C40 Ni2 C43 63.99(5)
C31 Ni2 C43 170.07(6)
C44 Ni2 C43 37.51(6)
C34 Ni2 C32 63.53(5)
C41 Ni2 C32 126.33(5)
C42 Ni2 C32 120.58(6)
C30 Ni2 C32 64.13(5)
C33 Ni2 C32 37.69(5)
C40 Ni2 C32 152.19(5)
C31 Ni2 C32 37.69(5)
C44 Ni2 C32 169.14(5)
C43 Ni2 C32 138.54(5)
C30 Si3 C6 110.33(5)
C30 Si3 C5 108.39(6)
C6 Si3 C5 111.25(6)
C30 Si3 Si4 105.83(4)
C6 Si3 Si4 108.59(5)
C5 Si3 Si4 112.31(4)
C40 Si4 C8 107.64(6)
C40 Si4 C7 110.49(6)
C8 Si4 C7 110.57(7)
C40 Si4 Si3 105.57(4)
C8 Si4 Si3 110.13(5)
C7 Si4 Si3 112.22(5)
C14 C10 C11 105.82(10)
C14 C10 Si1 125.74(9)
C11 C10 Si1 126.70(9)
C14 C10 Ni1 70.24(6)
C11 C10 Ni1 70.27(6)
Si1 C10 Ni1 112.54(5)
C12 C11 C10 108.99(11)
C12 C11 Ni1 71.06(7)
C10 C11 Ni1 71.29(7)
C13 C12 C11 107.86(11)
C13 C12 Ni1 70.94(7)
C11 C12 Ni1 70.77(7)
C12 C13 C14 108.04(11)
C12 C13 Ni1 71.16(7)
C14 C13 Ni1 70.88(7)
C13 C14 C10 109.29(11)
C13 C14 Ni1 71.09(7)
C10 C14 Ni1 71.39(6)
C24 C20 C21 105.89(10)
C24 C20 Si2 125.45(9)
C21 C20 Si2 127.00(9)
C24 C20 Ni1 70.21(7)
C21 C20 Ni1 70.63(6)
Si2 C20 Ni1 112.51(5)
C22 C21 C20 109.08(11)
C22 C21 Ni1 71.70(7)
C20 C21 Ni1 70.82(6)
C23 C22 C21 107.94(11)
C23 C22 Ni1 70.86(7)
C21 C22 Ni1 70.32(7)
C22 C23 C24 108.06(11)
C22 C23 Ni1 71.44(7)
C24 C23 Ni1 70.16(7)
C23 C24 C20 109.04(11)
C23 C24 Ni1 71.72(7)
C20 C24 Ni1 71.15(7)
C31 C30 C34 105.88(10)
C31 C30 Si3 125.49(9)
C34 C30 Si3 126.94(9)
C31 C30 Ni2 71.30(7)
C34 C30 Ni2 69.78(7)
Si3 C30 Ni2 112.22(5)
C32 C31 C30 109.26(11)
C32 C31 Ni2 71.84(7)
C30 C31 Ni2 70.35(6)
C33 C32 C31 107.82(11)
C33 C32 Ni2 70.18(7)
C31 C32 Ni2 70.47(7)
C32 C33 C34 108.04(11)
C32 C33 Ni2 72.13(7)
C34 C33 Ni2 69.86(7)
C33 C34 C30 109.00(11)
C33 C34 Ni2 71.92(7)
C30 C34 Ni2 71.44(7)
C41 C40 C44 106.01(12)
C41 C40 Si4 125.76(10)
C44 C40 Si4 126.53(10)
C41 C40 Ni2 69.78(7)
C44 C40 Ni2 71.25(7)
Si4 C40 Ni2 112.26(6)
C42 C41 C40 108.67(14)
C42 C41 Ni2 71.34(8)
C40 C41 Ni2 71.70(7)
C43 C42 C41 108.09(13)
C43 C42 Ni2 72.03(8)
C41 C42 Ni2 70.29(8)
C44 C43 C42 107.85(13)
C44 C43 Ni2 71.13(8)
C42 C43 Ni2 70.20(8)
C43 C44 C40 109.38(14)
C43 C44 Ni2 71.36(8)
C40 C44 Ni2 70.54(7)

loop_
_geom_bond_atom_site_label_1
_geom_bond_atom_site_label_2
_geom_bond_distance
Ni1 C24 2.1622(13)
Ni1 C14 2.1707(12)
Ni1 C21 2.1723(11)
Ni1 C11 2.1725(12)
Ni1 C13 2.1735(12)
Ni1 C20 2.1747(11)
Ni1 C12 2.1763(12)
Ni1 C23 2.1827(12)
Ni1 C10 2.1859(11)
Ni1 C22 2.1903(12)
Si1 C10 1.8727(11)
Si1 C1 1.8729(12)
Si1 C2 1.8730(13)
Si1 Si2 2.3638(4)
Si2 C20 1.8723(12)
Si2 C4 1.8743(12)
Si2 C3 1.8770(13)
Ni2 C34 2.1521(12)
Ni2 C41 2.1572(14)
Ni2 C42 2.1710(14)
Ni2 C30 2.1743(12)
Ni2 C33 2.1791(12)
Ni2 C40 2.1826(12)
Ni2 C31 2.1869(12)
Ni2 C44 2.1920(13)
Ni2 C43 2.1950(14)
Ni2 C32 2.2047(12)
Si3 C30 1.8708(12)
Si3 C6 1.8719(12)
Si3 C5 1.8725(13)
Si3 Si4 2.3585(5)
Si4 C40 1.8667(13)
Si4 C8 1.8683(13)
Si4 C7 1.8740(12)
C10 C14 1.4319(17)
C10 C11 1.4349(16)
C11 C12 1.4220(16)
C12 C13 1.4125(19)
C13 C14 1.4152(17)
C20 C24 1.4348(17)
C20 C21 1.4349(17)
C21 C22 1.4195(17)
C22 C23 1.413(2)
C23 C24 1.4190(18)
C30 C31 1.4326(17)
C30 C34 1.4366(17)
C31 C32 1.4185(18)
C32 C33 1.4162(19)
C33 C34 1.4184(18)
C40 C41 1.4317(19)
C40 C44 1.4320(19)
C41 C42 1.422(2)
C42 C43 1.413(3)
C43 C44 1.410(2)
